data_1576635
loop_
_publ_author_name
'Weber, Marco'
'Kar, Sourav'
'Joos, Pia'
'Dewhurst, Rian D.'
'Braunschweig, Holger'

_publ_section_title
;
 N-H/P-H bond activation of ammonia, amines and phosphines at a transient
 borylene.
;
_journal_issue 16
_journal_name_full 'Chemical science'
_journal_page_first 8189
_journal_page_last 8196
_journal_paper_doi 10.1039/d6sc00526h
_journal_volume 17
_journal_year 2026
_chemical_formula_moiety 'C35 H55 B N2, C30 H44 B Cl N'
_chemical_formula_sum 'C65 H99 B2 Cl N3'
_chemical_formula_weight 979.54
_space_group_crystal_system orthorhombic
_space_group_IT_number 61
_space_group_name_Hall '-P 2ac 2ab'
_space_group_name_H-M_alt 'P b c a'
_atom_sites_solution_hydrogens mixed
_atom_sites_solution_primary dual
_atom_sites_solution_secondary difmap
_audit_creation_date 2024-07-04
_audit_creation_method 'CIF-fill 1.5c (K.Radacki, 2005-23)'
_audit_update_record
;
2026-01-07 deposited with the CCDC.	2026-02-20 downloaded from the CCDC.
;
_cell_angle_alpha 90
_cell_angle_beta 90
_cell_angle_gamma 90
_cell_formula_units_Z 8
_cell_length_a 17.7397(2)
_cell_length_b 19.4055(2)
_cell_length_c 34.7313(4)
_cell_measurement_reflns_used 28864
_cell_measurement_temperature 100(2)
_cell_measurement_theta_max 71.0180
_cell_measurement_theta_min 3.3330
_cell_volume 11956.2(2)
_computing_cell_refinement 'CrysAlisPro 1.171.43.128a (Rigaku OD, 2024)'
_computing_data_collection 'CrysAlisPro 1.171.43.128a (Rigaku OD, 2024)'
_computing_data_reduction 'CrysAlisPro 1.171.43.128a (Rigaku OD, 2024)'
_computing_molecular_graphics 'ShelXLe (Huebschle et all, 2011)'
_computing_publication_material 'SHELXL-2018/3 (Sheldrick, 2018)'
_computing_structure_refinement 'SHELXL-2018/3 (Sheldrick, 2018)'
_computing_structure_solution 'SHELXT 2014/5 (Sheldrick, 2014)''
_diffrn_ambient_environment N~2~
_diffrn_ambient_temperature 100(2)
_diffrn_detector HPA
_diffrn_detector_area_resol_mean 10.0
_diffrn_detector_type 'HyPix Arc150'
_diffrn_measured_fraction_theta_full 0.999
_diffrn_measured_fraction_theta_max 0.978
_diffrn_measurement_details
;
 List of Runs (angles in degrees, time in seconds):
 --------------------------------------------------------------------------
  1  \w     64.00  91.00   0.50    2.31    --   75.05-125.00  60.00   54
  2  \w     34.00  61.00   0.50    2.31    --   75.05-125.00  60.00   54
  3  \w     39.00  69.00   0.50    2.31    --   60.09-125.00  30.00   60
  4  \w     44.00  79.00   0.50    2.31    --   73.60-125.00-150.00   70
  5  \w   -120.00 -61.00   0.50    2.31    --  -75.12 -15.00-180.00  118
  6  \w   -111.00 -70.00   0.50    2.31    --  -75.12 -15.00-120.00   82
  7  \w    -59.00 -29.00   0.50    2.31    --  -61.72 125.00-180.00   60
  8  \w    -92.00 -34.00   0.50    2.31    --  -71.97 125.00-150.00  116
  9  \w    -90.00 -62.00   0.50    2.31    --  -71.97 125.00 -60.00   56
 10  \w    -57.00 -32.00   0.50    2.31    --  -71.97 125.00 -60.00   50
 11  \w    -75.00 -21.00   0.50    2.31    --  -61.72 125.00  30.00  108
 12  \w    -71.00 -22.00   0.50    2.31    --  -61.72 125.00 120.00   98
 13  \w   -111.00 -59.00   0.50    2.31    --  -75.12 -15.00 120.00  104
;
_diffrn_measurement_device 'four-circle diffractometer'
_diffrn_measurement_device_type 'Rigaku XtaLAB Synergy-R'
_diffrn_measurement_method '\w scans'
_diffrn_orient_matrix_type
;
 CrysAlisPro convention (1999,Acta A55,543-557)
;
_diffrn_orient_matrix_UB_11 0.0612937000
_diffrn_orient_matrix_UB_12 0.0546973000
_diffrn_orient_matrix_UB_13 0.0075059000
_diffrn_orient_matrix_UB_21 0.0289956000
_diffrn_orient_matrix_UB_22 -0.0424154000
_diffrn_orient_matrix_UB_23 0.0344866000
_diffrn_orient_matrix_UB_31 0.0543485000
_diffrn_orient_matrix_UB_32 -0.0388949000
_diffrn_orient_matrix_UB_33 -0.0268396000
_diffrn_radiation_monochromator 'multi-layer mirror'
_diffrn_radiation_probe x-ray
_diffrn_radiation_type CuK\a
_diffrn_radiation_wavelength 1.54184
_diffrn_radiation_xray_symbol K-L~2,3~
_diffrn_reflns_av_R_equivalents 0.0307
_diffrn_reflns_av_unetI/netI 0.0187
_diffrn_reflns_Laue_measured_fraction_full 0.999
_diffrn_reflns_Laue_measured_fraction_max 0.978
_diffrn_reflns_limit_h_max 21
_diffrn_reflns_limit_h_min -15
_diffrn_reflns_limit_k_max 22
_diffrn_reflns_limit_k_min -23
_diffrn_reflns_limit_l_max 40
_diffrn_reflns_limit_l_min -42
_diffrn_reflns_number 48828
_diffrn_reflns_point_group_measured_fraction_full 0.999
_diffrn_reflns_point_group_measured_fraction_max 0.978
_diffrn_reflns_theta_full 67.684
_diffrn_reflns_theta_max 71.329
_diffrn_reflns_theta_min 3.562
_diffrn_source 'rotating-anode X-ray tube'
_diffrn_source_type 'PhotonJet-R X-ray Source'
_exptl_absorpt_coefficient_mu 0.853
_exptl_absorpt_correction_T_max 1.00000
_exptl_absorpt_correction_T_min 0.88882
_exptl_absorpt_correction_type multi-scan
_exptl_absorpt_process_details
;
 CrysAlisPro 1.171.43.128a (Rigaku Oxford Diffraction, 2024) Empirical 
 absorption correction using spherical harmonics, implemented in SCALE3 
 ABSPACK scaling algorithm.
;
_exptl_crystal_colour orange
_exptl_crystal_density_diffrn 1.088
_exptl_crystal_description block
_exptl_crystal_F_000 4296
_exptl_crystal_preparation
;
 Crystals were grown at 25 \%C from saturated solution in pentane. For data 
 collection the crystal was immersed in a film of perfluoropolyether oil, 
 mounted on a polyimide loop and transferred to stream of cold nitrogen 
 (Oxford Cryostream 800).
;
_exptl_crystal_size_max 0.230
_exptl_crystal_size_mid 0.210
_exptl_crystal_size_min 0.100
_refine_diff_density_max 0.631
_refine_diff_density_min -0.339
_refine_diff_density_rms 0.041
_refine_ls_extinction_method none
_refine_ls_goodness_of_fit_ref 1.045
_refine_ls_hydrogen_treatment mixed
_refine_ls_matrix_type full
_refine_ls_number_parameters 667
_refine_ls_number_reflns 11358
_refine_ls_number_restraints 0
_refine_ls_restrained_S_all 1.045
_refine_ls_R_factor_all 0.0545
_refine_ls_R_factor_gt 0.0494
_refine_ls_shift/su_max 0.001
_refine_ls_shift/su_mean 0.000
_refine_ls_structure_factor_coef Fsqd
_refine_ls_weighting_details
;
 w=1/[\s^2^(Fo^2^)+(0.0671P)^2^+6.4444P] where P=(Fo^2^+2Fc^2^)/3
;
_refine_ls_weighting_scheme calc
_refine_ls_wR_factor_gt 0.1341
_refine_ls_wR_factor_ref 0.1373
_reflns_Friedel_coverage 0.000
_reflns_number_gt 10032
_reflns_number_total 11358
_reflns_threshold_expression 'I > 2\s(I)'
_cod_data_source_file d6sc00526h2.cif
_cod_data_source_block MaWe103_MaWe_a
_cod_depositor_comments 'Adding full bibliography for 1576631--1576636.cif.'
_cod_database_code 1576635
_shelx_shelxl_version_number 2018/3
_shelx_space_group_comment
;
 The symmetry employed for this shelxl refinement is uniquely defined by the 
 following loop, which should always be used as a source of symmetry 
 information in preference to the above space-group names. They are only 
 intended as comments.
;
_shelx_estimated_absorpt_t_min 0.828
_shelx_estimated_absorpt_t_max 0.920

loop_
_space_group_symop_operation_xyz
'x, y, z'
'-x+1/2, -y, z+1/2'
'-x, y+1/2, -z+1/2'
'x+1/2, -y+1/2, -z'
'-x, -y, -z'
'x-1/2, y, -z-1/2'
'x, -y-1/2, z-1/2'
'-x-1/2, y-1/2, z'

loop_
_atom_site_label
_atom_site_type_symbol
_atom_site_fract_x
_atom_site_fract_y
_atom_site_fract_z
_atom_site_U_iso_or_equiv
_atom_site_adp_type
_atom_site_occupancy
_atom_site_site_symmetry_order
_atom_site_calc_flag
_atom_site_refinement_flags_posn
_atom_site_refinement_flags_adp
_atom_site_refinement_flags_occupancy
_atom_site_disorder_assembly
_atom_site_disorder_group
C1_1 C 0.35300(9) 0.42870(8) 0.26048(5) 0.0270(3) Uani 1 1 d . . . . .
B1_1 B 0.37731(10) 0.49223(9) 0.23350(6) 0.0282(4) Uani 1 1 d . . . . .
C2_1 C 0.40986(9) 0.38725(8) 0.27758(5) 0.0296(3) Uani 1 1 d . . . . .
C3_1 C 0.39154(10) 0.33765(9) 0.30566(5) 0.0329(4) Uani 1 1 d . . . . .
C4_1 C 0.31677(10) 0.32801(9) 0.31563(5) 0.0339(4) Uani 1 1 d . . . . .
H4_1 H 0.304643 0.295462 0.335094 0.041 Uiso 1 1 calc R U . . .
C5_1 C 0.25905(10) 0.36443(8) 0.29806(5) 0.0317(4) Uani 1 1 d . . . . .
C6_1 C 0.27716(9) 0.41512(8) 0.27065(5) 0.0279(3) Uani 1 1 d . . . . .
C7_1 C 0.49128(10) 0.39220(9) 0.26496(6) 0.0364(4) Uani 1 1 d . . . . .
H7A_1 H 0.508807 0.346803 0.256443 0.055 Uiso 1 1 calc R U . . .
H7B_1 H 0.522273 0.407916 0.286607 0.055 Uiso 1 1 calc R U . . .
H7C_1 H 0.495513 0.425098 0.243663 0.055 Uiso 1 1 calc R U . . .
C8_1 C 0.45139(12) 0.29338(10) 0.32429(6) 0.0438(4) Uani 1 1 d . . . . .
H8A_1 H 0.475954 0.264988 0.304615 0.066 Uiso 1 1 calc R U . . .
H8B_1 H 0.428034 0.263470 0.343645 0.066 Uiso 1 1 calc R U . . .
H8C_1 H 0.488994 0.322974 0.336694 0.066 Uiso 1 1 calc R U . . .
C9_1 C 0.17814(10) 0.34872(10) 0.30838(6) 0.0407(4) Uani 1 1 d . . . . .
H9A_1 H 0.152818 0.327666 0.286233 0.061 Uiso 1 1 calc R U . . .
H9B_1 H 0.152237 0.391532 0.315383 0.061 Uiso 1 1 calc R U . . .
H9C_1 H 0.176862 0.316775 0.330225 0.061 Uiso 1 1 calc R U . . .
C10_1 C 0.21349(9) 0.45340(9) 0.25149(5) 0.0332(4) Uani 1 1 d . . . . .
H10A_1 H 0.233980 0.484893 0.232076 0.050 Uiso 1 1 calc R U . . .
H10B_1 H 0.185602 0.479826 0.270864 0.050 Uiso 1 1 calc R U . . .
H10C_1 H 0.179485 0.420379 0.239081 0.050 Uiso 1 1 calc R U . . .
N1_2 N 0.39072(8) 0.56108(7) 0.25832(4) 0.0296(3) Uani 1 1 d . . . . .
H1_2 H 0.4094(12) 0.5931(11) 0.2414(6) 0.044 Uiso 1 1 d . U . . .
C1_2 C 0.31992(10) 0.59439(9) 0.27282(6) 0.0366(4) Uani 1 1 d . . . . .
H1A_2 H 0.297182 0.565107 0.293061 0.044 Uiso 1 1 calc R U . . .
H1B_2 H 0.283244 0.598372 0.251450 0.044 Uiso 1 1 calc R U . . .
C2_2 C 0.33598(11) 0.66571(9) 0.28921(6) 0.0394(4) Uani 1 1 d . . . . .
H2A_2 H 0.354457 0.696186 0.268391 0.047 Uiso 1 1 calc R U . . .
H2B_2 H 0.288707 0.685687 0.299452 0.047 Uiso 1 1 calc R U . . .
C3_2 C 0.39445(11) 0.66253(9) 0.32116(5) 0.0366(4) Uani 1 1 d . . . . .
H3A_2 H 0.372939 0.638286 0.343711 0.044 Uiso 1 1 calc R U . . .
H3B_2 H 0.407918 0.709884 0.329237 0.044 Uiso 1 1 calc R U . . .
C4_2 C 0.46504(10) 0.62492(9) 0.30759(5) 0.0368(4) Uani 1 1 d . . . . .
H4A_2 H 0.491056 0.653281 0.287974 0.044 Uiso 1 1 calc R U . . .
H4B_2 H 0.499805 0.618849 0.329629 0.044 Uiso 1 1 calc R U . . .
C5_2 C 0.44654(10) 0.55482(9) 0.29051(5) 0.0331(4) Uani 1 1 d . . . . .
H5A_2 H 0.493326 0.533210 0.280731 0.040 Uiso 1 1 calc R U . . .
H5B_2 H 0.425580 0.524644 0.310851 0.040 Uiso 1 1 calc R U . . .
N1_3 N 0.37916(7) 0.44824(7) 0.16437(4) 0.0274(3) Uani 1 1 d . . . . .
C1_3 C 0.39327(9) 0.50058(8) 0.19310(5) 0.0280(3) Uani 1 1 d . . . . .
C2_3 C 0.43786(10) 0.55983(9) 0.17288(5) 0.0339(4) Uani 1 1 d . . . . .
C3_3 C 0.44569(11) 0.53357(9) 0.13108(5) 0.0375(4) Uani 1 1 d . . . . .
H3A_3 H 0.408547 0.556821 0.114233 0.045 Uiso 1 1 calc R U . . .
H3B_3 H 0.496894 0.543460 0.121175 0.045 Uiso 1 1 calc R U . . .
C4_3 C 0.43139(10) 0.45518(9) 0.13147(5) 0.0322(4) Uani 1 1 d . . . . .
C5_3 C 0.39825(12) 0.63077(9) 0.17212(6) 0.0419(4) Uani 1 1 d . . . . .
H5A_3 H 0.425422 0.661751 0.154683 0.063 Uiso 1 1 calc R U . . .
H5B_3 H 0.397946 0.650417 0.198112 0.063 Uiso 1 1 calc R U . . .
H5C_3 H 0.346288 0.625119 0.163081 0.063 Uiso 1 1 calc R U . . .
C6_3 C 0.51723(11) 0.57081(10) 0.19018(5) 0.0392(4) Uani 1 1 d . . . . .
H6A_3 H 0.544600 0.526943 0.190312 0.059 Uiso 1 1 calc R U . . .
H6B_3 H 0.512520 0.587980 0.216610 0.059 Uiso 1 1 calc R U . . .
H6C_3 H 0.544901 0.604469 0.174602 0.059 Uiso 1 1 calc R U . . .
C7_3 C 0.50538(10) 0.41623(10) 0.13865(6) 0.0386(4) Uani 1 1 d . . . . .
H7A_3 H 0.542609 0.429659 0.119203 0.058 Uiso 1 1 calc R U . . .
H7B_3 H 0.496208 0.366519 0.137005 0.058 Uiso 1 1 calc R U . . .
H7C_3 H 0.524547 0.427654 0.164334 0.058 Uiso 1 1 calc R U . . .
C8_3 C 0.39692(11) 0.43165(10) 0.09342(5) 0.0387(4) Uani 1 1 d . . . . .
H8A_3 H 0.433415 0.438577 0.072590 0.058 Uiso 1 1 calc R U . . .
H8B_3 H 0.351351 0.458585 0.088123 0.058 Uiso 1 1 calc R U . . .
H8C_3 H 0.383850 0.382673 0.095098 0.058 Uiso 1 1 calc R U . . .
C1_4 C 0.30904(9) 0.41224(8) 0.16255(4) 0.0271(3) Uani 1 1 d . . . . .
C2_4 C 0.30651(9) 0.34126(8) 0.17169(5) 0.0290(3) Uani 1 1 d . . . . .
C3_4 C 0.23776(10) 0.30657(9) 0.17062(5) 0.0358(4) Uani 1 1 d . . . . .
H3_4 H 0.236325 0.258792 0.176537 0.043 Uiso 1 1 calc R U . . .
C4_4 C 0.17168(10) 0.34013(10) 0.16116(5) 0.0394(4) Uani 1 1 d . . . . .
H4_4 H 0.125198 0.315827 0.161029 0.047 Uiso 1 1 calc R U . . .
C5_4 C 0.17370(10) 0.40918(10) 0.15190(5) 0.0384(4) Uani 1 1 d . . . . .
H5_4 H 0.128135 0.432130 0.145400 0.046 Uiso 1 1 calc R U . . .
C6_4 C 0.24140(10) 0.44623(9) 0.15186(5) 0.0318(4) Uani 1 1 d . . . . .
C7_4 C 0.37684(10) 0.30154(8) 0.18302(5) 0.0323(4) Uani 1 1 d . . . . .
H7_4 H 0.417025 0.335645 0.189702 0.039 Uiso 1 1 calc R U . . .
C8_4 C 0.40557(11) 0.25729(9) 0.14931(5) 0.0377(4) Uani 1 1 d . . . . .
H8A_4 H 0.369066 0.220669 0.143842 0.057 Uiso 1 1 calc R U . . .
H8B_4 H 0.454188 0.236716 0.156190 0.057 Uiso 1 1 calc R U . . .
H8C_4 H 0.411742 0.286304 0.126433 0.057 Uiso 1 1 calc R U . . .
C9_4 C 0.36377(12) 0.25547(9) 0.21813(6) 0.0395(4) Uani 1 1 d . . . . .
H9A_4 H 0.333945 0.215197 0.210534 0.059 Uiso 1 1 calc R U . . .
H9B_4 H 0.336545 0.281464 0.237929 0.059 Uiso 1 1 calc R U . . .
H9C_4 H 0.412435 0.240251 0.228422 0.059 Uiso 1 1 calc R U . . .
C10_4 C 0.23972(11) 0.52135(9) 0.13925(5) 0.0387(4) Uani 1 1 d . . . . .
H10_4 H 0.292879 0.538467 0.138698 0.046 Uiso 1 1 calc R U . . .
C11_4 C 0.20706(13) 0.52939(11) 0.09865(6) 0.0470(5) Uani 1 1 d . . . . .
H11A_4 H 0.236278 0.501291 0.080560 0.070 Uiso 1 1 calc R U . . .
H11B_4 H 0.209629 0.577881 0.090883 0.070 Uiso 1 1 calc R U . . .
H11C_4 H 0.154405 0.514124 0.098531 0.070 Uiso 1 1 calc R U . . .
C12_4 C 0.19524(14) 0.56733(11) 0.16680(6) 0.0526(6) Uani 1 1 d . . . . .
H12A_4 H 0.192091 0.614016 0.156169 0.079 Uiso 1 1 calc R U . . .
H12B_4 H 0.220782 0.568799 0.191807 0.079 Uiso 1 1 calc R U . . .
H12C_4 H 0.144321 0.548653 0.170100 0.079 Uiso 1 1 calc R U . . .
Cl1_5 Cl 0.37904(3) 0.76129(2) 0.41539(2) 0.04091(13) Uani 1 1 d . . . . .
C1_5 C 0.34854(9) 0.61933(8) 0.42251(4) 0.0263(3) Uani 1 1 d . . . . .
B1_5 B 0.35221(10) 0.68955(9) 0.44593(5) 0.0284(4) Uani 1 1 d . . . . .
C2_5 C 0.28040(9) 0.59996(8) 0.40469(5) 0.0275(3) Uani 1 1 d . . . . .
C3_5 C 0.27685(9) 0.54051(9) 0.38199(5) 0.0303(3) Uani 1 1 d . . . . .
C4_5 C 0.34136(10) 0.50091(8) 0.37720(5) 0.0310(4) Uani 1 1 d . . . . .
H4_5 H 0.338723 0.460198 0.362073 0.037 Uiso 1 1 calc R U . . .
C5_5 C 0.40970(10) 0.51914(9) 0.39392(5) 0.0314(4) Uani 1 1 d . . . . .
C6_5 C 0.41374(9) 0.57928(8) 0.41628(5) 0.0294(3) Uani 1 1 d . . . . .
C7_5 C 0.21084(10) 0.64436(9) 0.40838(5) 0.0353(4) Uani 1 1 d . . . . .
H7A_5 H 0.200610 0.667050 0.383719 0.053 Uiso 1 1 calc R U . . .
H7B_5 H 0.219058 0.679335 0.428297 0.053 Uiso 1 1 calc R U . . .
H7C_5 H 0.167708 0.615504 0.415519 0.053 Uiso 1 1 calc R U . . .
C8_5 C 0.20493(11) 0.51910(11) 0.36220(6) 0.0431(5) Uani 1 1 d . . . . .
H8A_5 H 0.186594 0.557083 0.346137 0.065 Uiso 1 1 calc R U . . .
H8B_5 H 0.166823 0.507615 0.381595 0.065 Uiso 1 1 calc R U . . .
H8C_5 H 0.214633 0.478700 0.346017 0.065 Uiso 1 1 calc R U . . .
C9_5 C 0.47834(11) 0.47511(10) 0.38686(6) 0.0431(4) Uani 1 1 d . . . . .
H9A_5 H 0.464611 0.435921 0.370505 0.065 Uiso 1 1 calc R U . . .
H9B_5 H 0.497838 0.458151 0.411503 0.065 Uiso 1 1 calc R U . . .
H9C_5 H 0.517199 0.502637 0.373987 0.065 Uiso 1 1 calc R U . . .
C10_5 C 0.48907(10) 0.60113(10) 0.43259(6) 0.0389(4) Uani 1 1 d . . . . .
H10A_5 H 0.523208 0.613277 0.411469 0.058 Uiso 1 1 calc R U . . .
H10B_5 H 0.510759 0.563077 0.447470 0.058 Uiso 1 1 calc R U . . .
H10C_5 H 0.482055 0.641184 0.449393 0.058 Uiso 1 1 calc R U . . .
N1_6 N 0.32533(7) 0.75732(7) 0.50877(4) 0.0270(3) Uani 1 1 d . . . . .
C1_6 C 0.33331(9) 0.69803(8) 0.48803(5) 0.0277(3) Uani 1 1 d . . . . .
C2_6 C 0.31787(10) 0.63677(9) 0.51485(5) 0.0319(4) Uani 1 1 d . . . . .
C3_6 C 0.31904(12) 0.66961(10) 0.55508(5) 0.0398(4) Uani 1 1 d . . . . .
H3A_6 H 0.280921 0.647556 0.571860 0.048 Uiso 1 1 calc R U . . .
H3B_6 H 0.369283 0.663765 0.567055 0.048 Uiso 1 1 calc R U . . .
C4_6 C 0.30113(10) 0.74632(9) 0.54992(5) 0.0323(4) Uani 1 1 d . . . . .
C5_6 C 0.24296(11) 0.60159(9) 0.50499(5) 0.0373(4) Uani 1 1 d . . . . .
H5A_6 H 0.202505 0.635985 0.504778 0.056 Uiso 1 1 calc R U . . .
H5B_6 H 0.231798 0.566293 0.524349 0.056 Uiso 1 1 calc R U . . .
H5C_6 H 0.246671 0.580014 0.479554 0.056 Uiso 1 1 calc R U . . .
C6_6 C 0.38047(12) 0.58171(10) 0.51355(6) 0.0440(4) Uani 1 1 d . . . . .
H6A_6 H 0.379853 0.558723 0.488433 0.066 Uiso 1 1 calc R U . . .
H6B_6 H 0.371799 0.547649 0.533907 0.066 Uiso 1 1 calc R U . . .
H6C_6 H 0.429562 0.603776 0.517499 0.066 Uiso 1 1 calc R U . . .
C7_6 C 0.34375(12) 0.79073(11) 0.57839(5) 0.0455(5) Uani 1 1 d . . . . .
H7A_6 H 0.397349 0.778550 0.577788 0.068 Uiso 1 1 calc R U . . .
H7B_6 H 0.323787 0.783029 0.604342 0.068 Uiso 1 1 calc R U . . .
H7C_6 H 0.337704 0.839374 0.571456 0.068 Uiso 1 1 calc R U . . .
C8_6 C 0.21728(11) 0.76069(11) 0.55489(6) 0.0454(5) Uani 1 1 d . . . . .
H8A_6 H 0.207527 0.809801 0.550585 0.068 Uiso 1 1 calc R U . . .
H8B_6 H 0.201792 0.748154 0.581051 0.068 Uiso 1 1 calc R U . . .
H8C_6 H 0.188585 0.733379 0.536223 0.068 Uiso 1 1 calc R U . . .
C1_7 C 0.34040(9) 0.82563(8) 0.49438(5) 0.0297(3) Uani 1 1 d . . . . .
C2_7 C 0.41428(10) 0.85145(9) 0.49819(5) 0.0354(4) Uani 1 1 d . . . . .
C3_7 C 0.42871(11) 0.91807(10) 0.48534(6) 0.0447(5) Uani 1 1 d . . . . .
H3_7 H 0.477827 0.936893 0.488194 0.054 Uiso 1 1 calc R U . . .
C4_7 C 0.37278(13) 0.95716(10) 0.46853(7) 0.0495(5) Uani 1 1 d . . . . .
H4_7 H 0.383596 1.002559 0.459916 0.059 Uiso 1 1 calc R U . . .
C5_7 C 0.30087(12) 0.93047(9) 0.46417(6) 0.0438(5) Uani 1 1 d . . . . .
H5_7 H 0.262954 0.957779 0.452322 0.053 Uiso 1 1 calc R U . . .
C6_7 C 0.28317(10) 0.86443(9) 0.47681(5) 0.0344(4) Uani 1 1 d . . . . .
C7_7 C 0.47926(10) 0.80859(10) 0.51393(6) 0.0422(4) Uani 1 1 d . . . . .
H7_7 H 0.457792 0.764737 0.524344 0.051 Uiso 1 1 calc R U . . .
C8_7 C 0.53444(12) 0.78988(11) 0.48167(7) 0.0537(6) Uani 1 1 d . . . . .
H8A_7 H 0.507079 0.767052 0.460734 0.081 Uiso 1 1 calc R U . . .
H8B_7 H 0.573185 0.758728 0.491740 0.081 Uiso 1 1 calc R U . . .
H8C_7 H 0.558362 0.831899 0.471881 0.081 Uiso 1 1 calc R U . . .
C9_7 C 0.52211(13) 0.84446(12) 0.54667(8) 0.0590(6) Uani 1 1 d . . . . .
H9A_7 H 0.548395 0.884996 0.536530 0.089 Uiso 1 1 calc R U . . .
H9B_7 H 0.558895 0.812435 0.557759 0.089 Uiso 1 1 calc R U . . .
H9C_7 H 0.486384 0.858852 0.566639 0.089 Uiso 1 1 calc R U . . .
C10_7 C 0.20415(10) 0.83732(9) 0.46896(6) 0.0384(4) Uani 1 1 d . . . . .
H10_7 H 0.199811 0.790334 0.480573 0.046 Uiso 1 1 calc R U . . .
C11_7 C 0.14310(12) 0.88355(11) 0.48692(7) 0.0516(5) Uani 1 1 d . . . . .
H11A_7 H 0.144008 0.928885 0.474495 0.077 Uiso 1 1 calc R U . . .
H11B_7 H 0.152898 0.888873 0.514529 0.077 Uiso 1 1 calc R U . . .
H11C_7 H 0.093502 0.862343 0.483176 0.077 Uiso 1 1 calc R U . . .
C12_7 C 0.18988(14) 0.83124(11) 0.42548(6) 0.0509(5) Uani 1 1 d . . . . .
H12A_7 H 0.191369 0.877175 0.413783 0.076 Uiso 1 1 calc R U . . .
H12B_7 H 0.140269 0.810477 0.421071 0.076 Uiso 1 1 calc R U . . .
H12C_7 H 0.228901 0.802184 0.413843 0.076 Uiso 1 1 calc R U . . .

loop_
_atom_site_aniso_label
_atom_site_aniso_U_11
_atom_site_aniso_U_22
_atom_site_aniso_U_33
_atom_site_aniso_U_23
_atom_site_aniso_U_13
_atom_site_aniso_U_12
C1_1 0.0261(8) 0.0231(7) 0.0318(8) -0.0056(6) -0.0001(6) -0.0020(6)
B1_1 0.0237(8) 0.0243(9) 0.0367(10) -0.0036(7) -0.0030(7) -0.0015(7)
C2_1 0.0280(8) 0.0249(8) 0.0360(9) -0.0046(7) -0.0006(7) -0.0001(6)
C3_1 0.0376(9) 0.0252(8) 0.0359(9) -0.0029(7) -0.0026(7) 0.0016(7)
C4_1 0.0431(10) 0.0241(8) 0.0343(9) -0.0011(7) 0.0028(7) -0.0031(7)
C5_1 0.0314(8) 0.0259(8) 0.0379(9) -0.0078(7) 0.0057(7) -0.0059(7)
C6_1 0.0266(8) 0.0231(7) 0.0340(8) -0.0067(6) -0.0002(6) -0.0011(6)
C7_1 0.0273(8) 0.0350(9) 0.0470(10) -0.0010(8) -0.0015(7) 0.0027(7)
C8_1 0.0468(11) 0.0356(10) 0.0489(11) 0.0055(8) -0.0044(9) 0.0052(8)
C9_1 0.0361(10) 0.0336(9) 0.0525(11) -0.0069(8) 0.0100(8) -0.0089(8)
C10_1 0.0248(8) 0.0335(9) 0.0414(9) -0.0056(7) -0.0013(7) 0.0006(7)
N1_2 0.0315(7) 0.0257(7) 0.0317(7) -0.0007(6) -0.0003(6) -0.0041(6)
C1_2 0.0332(9) 0.0321(9) 0.0445(10) -0.0087(8) -0.0037(8) 0.0005(7)
C2_2 0.0423(10) 0.0297(9) 0.0461(10) -0.0092(8) -0.0025(8) 0.0024(8)
C3_2 0.0443(10) 0.0284(9) 0.0369(9) -0.0063(7) 0.0003(8) -0.0060(8)
C4_2 0.0373(9) 0.0332(9) 0.0400(9) -0.0043(7) -0.0040(8) -0.0080(7)
C5_2 0.0325(8) 0.0312(9) 0.0355(9) -0.0033(7) -0.0049(7) -0.0034(7)
N1_3 0.0266(7) 0.0254(7) 0.0302(7) -0.0028(5) -0.0016(5) -0.0010(5)
C1_3 0.0254(8) 0.0228(8) 0.0357(9) -0.0012(6) -0.0032(6) -0.0012(6)
C2_3 0.0395(9) 0.0281(8) 0.0341(9) 0.0026(7) -0.0024(7) -0.0072(7)
C3_3 0.0437(10) 0.0352(9) 0.0338(9) 0.0031(7) 0.0008(8) -0.0058(8)
C4_3 0.0313(8) 0.0332(9) 0.0321(8) -0.0011(7) 0.0015(7) -0.0031(7)
C5_3 0.0606(12) 0.0262(9) 0.0390(10) 0.0026(7) -0.0064(9) -0.0051(8)
C6_3 0.0397(10) 0.0390(10) 0.0388(9) 0.0012(8) 0.0027(8) -0.0142(8)
C7_3 0.0281(9) 0.0421(10) 0.0455(10) -0.0030(8) 0.0044(7) -0.0021(7)
C8_3 0.0413(10) 0.0405(10) 0.0341(9) -0.0046(8) 0.0013(8) -0.0021(8)
C1_4 0.0250(8) 0.0276(8) 0.0287(8) -0.0056(6) -0.0028(6) 0.0010(6)
C2_4 0.0288(8) 0.0267(8) 0.0316(8) -0.0046(6) -0.0012(6) 0.0003(7)
C3_4 0.0341(9) 0.0313(9) 0.0420(9) -0.0053(7) 0.0016(7) -0.0061(7)
C4_4 0.0272(8) 0.0475(11) 0.0434(10) -0.0124(8) 0.0011(7) -0.0075(8)
C5_4 0.0253(8) 0.0480(11) 0.0418(10) -0.0124(8) -0.0055(7) 0.0078(8)
C6_4 0.0310(8) 0.0323(9) 0.0320(8) -0.0088(7) -0.0059(7) 0.0066(7)
C7_4 0.0334(9) 0.0243(8) 0.0391(9) -0.0022(7) -0.0040(7) 0.0023(7)
C8_4 0.0401(10) 0.0294(9) 0.0435(10) -0.0025(7) -0.0015(8) 0.0070(7)
C9_4 0.0505(11) 0.0261(8) 0.0419(10) -0.0017(7) -0.0039(8) 0.0022(8)
C10_4 0.0416(10) 0.0337(9) 0.0408(10) -0.0059(8) -0.0138(8) 0.0107(8)
C11_4 0.0536(12) 0.0446(11) 0.0426(10) -0.0034(9) -0.0149(9) 0.0128(9)
C12_4 0.0701(15) 0.0404(11) 0.0474(11) -0.0104(9) -0.0173(10) 0.0266(10)
Cl1_5 0.0629(3) 0.0267(2) 0.0331(2) -0.00073(16) 0.01404(19) -0.00309(19)
C1_5 0.0297(8) 0.0232(7) 0.0261(7) -0.0008(6) 0.0028(6) -0.0009(6)
B1_5 0.0290(9) 0.0238(8) 0.0324(9) -0.0010(7) 0.0011(7) 0.0013(7)
C2_5 0.0261(8) 0.0274(8) 0.0291(8) -0.0008(6) 0.0034(6) 0.0002(6)
C3_5 0.0292(8) 0.0302(8) 0.0313(8) -0.0029(7) 0.0045(6) -0.0059(7)
C4_5 0.0358(9) 0.0232(8) 0.0341(8) -0.0055(7) 0.0047(7) -0.0025(7)
C5_5 0.0326(8) 0.0268(8) 0.0347(9) -0.0013(7) 0.0028(7) 0.0047(7)
C6_5 0.0290(8) 0.0274(8) 0.0318(8) -0.0012(6) -0.0015(6) 0.0014(6)
C7_5 0.0283(8) 0.0373(9) 0.0403(9) -0.0052(8) 0.0023(7) 0.0041(7)
C8_5 0.0332(9) 0.0482(11) 0.0478(11) -0.0149(9) 0.0025(8) -0.0085(8)
C9_5 0.0411(10) 0.0371(10) 0.0512(11) -0.0093(8) -0.0005(9) 0.0133(8)
C10_5 0.0303(9) 0.0406(10) 0.0456(10) -0.0080(8) -0.0050(8) 0.0038(8)
N1_6 0.0265(7) 0.0264(7) 0.0280(7) -0.0034(5) 0.0032(5) -0.0037(5)
C1_6 0.0272(8) 0.0242(8) 0.0315(8) -0.0027(6) 0.0002(6) -0.0032(6)
C2_6 0.0390(9) 0.0272(8) 0.0296(8) -0.0011(7) 0.0015(7) -0.0052(7)
C3_6 0.0474(11) 0.0390(10) 0.0331(9) -0.0011(8) -0.0007(8) -0.0060(8)
C4_6 0.0353(9) 0.0353(9) 0.0262(8) -0.0046(7) 0.0033(7) -0.0068(7)
C5_6 0.0411(10) 0.0344(9) 0.0364(9) -0.0003(7) 0.0037(8) -0.0121(8)
C6_6 0.0520(11) 0.0374(10) 0.0425(10) 0.0103(8) -0.0006(9) 0.0050(9)
C7_6 0.0527(12) 0.0499(11) 0.0340(9) -0.0074(9) 0.0005(8) -0.0161(10)
C8_6 0.0425(10) 0.0529(12) 0.0407(10) -0.0060(9) 0.0097(8) -0.0036(9)
C1_7 0.0325(8) 0.0244(8) 0.0323(8) -0.0063(7) 0.0066(7) -0.0036(7)
C2_7 0.0340(9) 0.0281(8) 0.0441(10) -0.0096(7) 0.0093(8) -0.0060(7)
C3_7 0.0399(10) 0.0302(9) 0.0640(13) -0.0110(9) 0.0153(9) -0.0084(8)
C4_7 0.0594(13) 0.0251(9) 0.0639(13) -0.0020(9) 0.0171(10) -0.0059(9)
C5_7 0.0523(11) 0.0255(9) 0.0536(11) -0.0027(8) 0.0048(9) 0.0049(8)
C6_7 0.0396(9) 0.0265(8) 0.0370(9) -0.0061(7) 0.0059(7) 0.0011(7)
C7_7 0.0289(9) 0.0369(10) 0.0610(12) -0.0060(9) 0.0023(8) -0.0086(7)
C8_7 0.0336(10) 0.0429(11) 0.0846(16) -0.0035(11) 0.0147(10) -0.0010(8)
C9_7 0.0402(11) 0.0538(13) 0.0831(17) -0.0113(12) -0.0104(11) -0.0142(10)
C10_7 0.0371(9) 0.0286(9) 0.0496(11) -0.0021(8) -0.0050(8) 0.0045(7)
C11_7 0.0389(11) 0.0441(11) 0.0718(15) -0.0057(10) -0.0018(10) 0.0087(9)
C12_7 0.0627(13) 0.0359(10) 0.0540(12) 0.0000(9) -0.0176(10) 0.0082(10)

loop_
_atom_type_symbol
_atom_type_description
_atom_type_scat_dispersion_real
_atom_type_scat_dispersion_imag
_atom_type_scat_source
C C 0.0181 0.0091 'International Tables Vol C Tables 4.2.6.8 and 6.1.1.4'
H H 0.0000 0.0000 'International Tables Vol C Tables 4.2.6.8 and 6.1.1.4'
B B 0.0090 0.0039 'International Tables Vol C Tables 4.2.6.8 and 6.1.1.4'
N N 0.0311 0.0180 'International Tables Vol C Tables 4.2.6.8 and 6.1.1.4'
Cl Cl 0.3639 0.7018 'International Tables Vol C Tables 4.2.6.8 and 6.1.1.4'

loop_
_geom_angle_atom_site_label_1
_geom_angle_atom_site_label_2
_geom_angle_atom_site_label_3
_geom_angle
_geom_angle_site_symmetry_1
_geom_angle_site_symmetry_3
_geom_angle_publ_flag
C6_1 C1_1 C2_1 117.71(15) . . ?
C6_1 C1_1 B1_1 122.90(14) . . ?
C2_1 C1_1 B1_1 119.19(14) . . ?
C1_3 B1_1 C1_1 134.98(15) . . ?
C1_3 B1_1 N1_2 113.56(14) . . ?
C1_1 B1_1 N1_2 111.37(14) . . ?
C3_1 C2_1 C1_1 120.85(15) . . ?
C3_1 C2_1 C7_1 117.68(15) . . ?
C1_1 C2_1 C7_1 121.40(15) . . ?
C4_1 C3_1 C2_1 119.15(16) . . ?
C4_1 C3_1 C8_1 119.31(16) . . ?
C2_1 C3_1 C8_1 121.52(16) . . ?
C3_1 C4_1 C5_1 121.95(16) . . ?
C3_1 C4_1 H4_1 119.0 . . ?
C5_1 C4_1 H4_1 119.0 . . ?
C4_1 C5_1 C6_1 119.08(15) . . ?
C4_1 C5_1 C9_1 119.65(16) . . ?
C6_1 C5_1 C9_1 121.27(16) . . ?
C5_1 C6_1 C1_1 121.09(15) . . ?
C5_1 C6_1 C10_1 118.20(15) . . ?
C1_1 C6_1 C10_1 120.69(15) . . ?
C2_1 C7_1 H7A_1 109.5 . . ?
C2_1 C7_1 H7B_1 109.5 . . ?
H7A_1 C7_1 H7B_1 109.5 . . ?
C2_1 C7_1 H7C_1 109.5 . . ?
H7A_1 C7_1 H7C_1 109.5 . . ?
H7B_1 C7_1 H7C_1 109.5 . . ?
C3_1 C8_1 H8A_1 109.5 . . ?
C3_1 C8_1 H8B_1 109.5 . . ?
H8A_1 C8_1 H8B_1 109.5 . . ?
C3_1 C8_1 H8C_1 109.5 . . ?
H8A_1 C8_1 H8C_1 109.5 . . ?
H8B_1 C8_1 H8C_1 109.5 . . ?
C5_1 C9_1 H9A_1 109.5 . . ?
C5_1 C9_1 H9B_1 109.5 . . ?
H9A_1 C9_1 H9B_1 109.5 . . ?
C5_1 C9_1 H9C_1 109.5 . . ?
H9A_1 C9_1 H9C_1 109.5 . . ?
H9B_1 C9_1 H9C_1 109.5 . . ?
C6_1 C10_1 H10A_1 109.5 . . ?
C6_1 C10_1 H10B_1 109.5 . . ?
H10A_1 C10_1 H10B_1 109.5 . . ?
C6_1 C10_1 H10C_1 109.5 . . ?
H10A_1 C10_1 H10C_1 109.5 . . ?
H10B_1 C10_1 H10C_1 109.5 . . ?
C5_2 N1_2 C1_2 109.74(13) . . ?
C5_2 N1_2 B1_1 115.50(13) . . ?
C1_2 N1_2 B1_1 114.48(13) . . ?
C5_2 N1_2 H1_2 107.1(14) . . ?
C1_2 N1_2 H1_2 103.0(14) . . ?
B1_1 N1_2 H1_2 105.8(13) . . ?
N1_2 C1_2 C2_2 111.13(15) . . ?
N1_2 C1_2 H1A_2 109.4 . . ?
C2_2 C1_2 H1A_2 109.4 . . ?
N1_2 C1_2 H1B_2 109.4 . . ?
C2_2 C1_2 H1B_2 109.4 . . ?
H1A_2 C1_2 H1B_2 108.0 . . ?
C3_2 C2_2 C1_2 111.32(15) . . ?
C3_2 C2_2 H2A_2 109.4 . . ?
C1_2 C2_2 H2A_2 109.4 . . ?
C3_2 C2_2 H2B_2 109.4 . . ?
C1_2 C2_2 H2B_2 109.4 . . ?
H2A_2 C2_2 H2B_2 108.0 . . ?
C2_2 C3_2 C4_2 110.74(15) . . ?
C2_2 C3_2 H3A_2 109.5 . . ?
C4_2 C3_2 H3A_2 109.5 . . ?
C2_2 C3_2 H3B_2 109.5 . . ?
C4_2 C3_2 H3B_2 109.5 . . ?
H3A_2 C3_2 H3B_2 108.1 . . ?
C5_2 C4_2 C3_2 111.83(15) . . ?
C5_2 C4_2 H4A_2 109.2 . . ?
C3_2 C4_2 H4A_2 109.2 . . ?
C5_2 C4_2 H4B_2 109.2 . . ?
C3_2 C4_2 H4B_2 109.2 . . ?
H4A_2 C4_2 H4B_2 107.9 . . ?
N1_2 C5_2 C4_2 111.18(14) . . ?
N1_2 C5_2 H5A_2 109.4 . . ?
C4_2 C5_2 H5A_2 109.4 . . ?
N1_2 C5_2 H5B_2 109.4 . . ?
C4_2 C5_2 H5B_2 109.4 . . ?
H5A_2 C5_2 H5B_2 108.0 . . ?
C1_4 N1_3 C1_3 121.67(13) . . ?
C1_4 N1_3 C4_3 123.82(13) . . ?
C1_3 N1_3 C4_3 111.18(13) . . ?
B1_1 C1_3 N1_3 124.00(14) . . ?
B1_1 C1_3 C2_3 128.33(14) . . ?
N1_3 C1_3 C2_3 107.13(13) . . ?
C3_3 C2_3 C5_3 108.58(14) . . ?
C3_3 C2_3 C6_3 109.20(15) . . ?
C5_3 C2_3 C6_3 107.33(15) . . ?
C3_3 C2_3 C1_3 103.01(13) . . ?
C5_3 C2_3 C1_3 115.66(15) . . ?
C6_3 C2_3 C1_3 112.81(14) . . ?
C4_3 C3_3 C2_3 107.60(14) . . ?
C4_3 C3_3 H3A_3 110.2 . . ?
C2_3 C3_3 H3A_3 110.2 . . ?
C4_3 C3_3 H3B_3 110.2 . . ?
C2_3 C3_3 H3B_3 110.2 . . ?
H3A_3 C3_3 H3B_3 108.5 . . ?
N1_3 C4_3 C8_3 113.03(14) . . ?
N1_3 C4_3 C7_3 111.44(14) . . ?
C8_3 C4_3 C7_3 109.64(15) . . ?
N1_3 C4_3 C3_3 101.53(13) . . ?
C8_3 C4_3 C3_3 110.70(15) . . ?
C7_3 C4_3 C3_3 110.27(15) . . ?
C2_3 C5_3 H5A_3 109.5 . . ?
C2_3 C5_3 H5B_3 109.5 . . ?
H5A_3 C5_3 H5B_3 109.5 . . ?
C2_3 C5_3 H5C_3 109.5 . . ?
H5A_3 C5_3 H5C_3 109.5 . . ?
H5B_3 C5_3 H5C_3 109.5 . . ?
C2_3 C6_3 H6A_3 109.5 . . ?
C2_3 C6_3 H6B_3 109.5 . . ?
H6A_3 C6_3 H6B_3 109.5 . . ?
C2_3 C6_3 H6C_3 109.5 . . ?
H6A_3 C6_3 H6C_3 109.5 . . ?
H6B_3 C6_3 H6C_3 109.5 . . ?
C4_3 C7_3 H7A_3 109.5 . . ?
C4_3 C7_3 H7B_3 109.5 . . ?
H7A_3 C7_3 H7B_3 109.5 . . ?
C4_3 C7_3 H7C_3 109.5 . . ?
H7A_3 C7_3 H7C_3 109.5 . . ?
H7B_3 C7_3 H7C_3 109.5 . . ?
C4_3 C8_3 H8A_3 109.5 . . ?
C4_3 C8_3 H8B_3 109.5 . . ?
H8A_3 C8_3 H8B_3 109.5 . . ?
C4_3 C8_3 H8C_3 109.5 . . ?
H8A_3 C8_3 H8C_3 109.5 . . ?
H8B_3 C8_3 H8C_3 109.5 . . ?
C2_4 C1_4 C6_4 118.99(15) . . ?
C2_4 C1_4 N1_3 119.61(14) . . ?
C6_4 C1_4 N1_3 121.40(15) . . ?
C3_4 C2_4 C1_4 119.49(15) . . ?
C3_4 C2_4 C7_4 118.74(15) . . ?
C1_4 C2_4 C7_4 121.77(15) . . ?
C4_4 C3_4 C2_4 121.44(17) . . ?
C4_4 C3_4 H3_4 119.3 . . ?
C2_4 C3_4 H3_4 119.3 . . ?
C5_4 C4_4 C3_4 119.48(17) . . ?
C5_4 C4_4 H4_4 120.3 . . ?
C3_4 C4_4 H4_4 120.3 . . ?
C4_4 C5_4 C6_4 121.45(16) . . ?
C4_4 C5_4 H5_4 119.3 . . ?
C6_4 C5_4 H5_4 119.3 . . ?
C5_4 C6_4 C1_4 119.12(16) . . ?
C5_4 C6_4 C10_4 118.38(16) . . ?
C1_4 C6_4 C10_4 122.48(16) . . ?
C2_4 C7_4 C9_4 112.25(15) . . ?
C2_4 C7_4 C8_4 110.99(14) . . ?
C9_4 C7_4 C8_4 109.31(14) . . ?
C2_4 C7_4 H7_4 108.1 . . ?
C9_4 C7_4 H7_4 108.1 . . ?
C8_4 C7_4 H7_4 108.1 . . ?
C7_4 C8_4 H8A_4 109.5 . . ?
C7_4 C8_4 H8B_4 109.5 . . ?
H8A_4 C8_4 H8B_4 109.5 . . ?
C7_4 C8_4 H8C_4 109.5 . . ?
H8A_4 C8_4 H8C_4 109.5 . . ?
H8B_4 C8_4 H8C_4 109.5 . . ?
C7_4 C9_4 H9A_4 109.5 . . ?
C7_4 C9_4 H9B_4 109.5 . . ?
H9A_4 C9_4 H9B_4 109.5 . . ?
C7_4 C9_4 H9C_4 109.5 . . ?
H9A_4 C9_4 H9C_4 109.5 . . ?
H9B_4 C9_4 H9C_4 109.5 . . ?
C6_4 C10_4 C12_4 112.90(17) . . ?
C6_4 C10_4 C11_4 111.68(15) . . ?
C12_4 C10_4 C11_4 108.77(15) . . ?
C6_4 C10_4 H10_4 107.8 . . ?
C12_4 C10_4 H10_4 107.8 . . ?
C11_4 C10_4 H10_4 107.8 . . ?
C10_4 C11_4 H11A_4 109.5 . . ?
C10_4 C11_4 H11B_4 109.5 . . ?
H11A_4 C11_4 H11B_4 109.5 . . ?
C10_4 C11_4 H11C_4 109.5 . . ?
H11A_4 C11_4 H11C_4 109.5 . . ?
H11B_4 C11_4 H11C_4 109.5 . . ?
C10_4 C12_4 H12A_4 109.5 . . ?
C10_4 C12_4 H12B_4 109.5 . . ?
H12A_4 C12_4 H12B_4 109.5 . . ?
C10_4 C12_4 H12C_4 109.5 . . ?
H12A_4 C12_4 H12C_4 109.5 . . ?
H12B_4 C12_4 H12C_4 109.5 . . ?
C2_5 C1_5 C6_5 119.29(14) . . ?
C2_5 C1_5 B1_5 119.27(14) . . ?
C6_5 C1_5 B1_5 121.18(14) . . ?
C1_6 B1_5 C1_5 125.50(15) . . ?
C1_6 B1_5 Cl1_5 122.77(13) . . ?
C1_5 B1_5 Cl1_5 111.69(12) . . ?
C3_5 C2_5 C1_5 120.41(15) . . ?
C3_5 C2_5 C7_5 118.79(15) . . ?
C1_5 C2_5 C7_5 120.76(14) . . ?
C4_5 C3_5 C2_5 119.13(15) . . ?
C4_5 C3_5 C8_5 119.38(15) . . ?
C2_5 C3_5 C8_5 121.48(15) . . ?
C3_5 C4_5 C5_5 121.88(15) . . ?
C3_5 C4_5 H4_5 119.1 . . ?
C5_5 C4_5 H4_5 119.1 . . ?
C4_5 C5_5 C6_5 119.16(15) . . ?
C4_5 C5_5 C9_5 119.49(15) . . ?
C6_5 C5_5 C9_5 121.33(16) . . ?
C5_5 C6_5 C1_5 120.08(15) . . ?
C5_5 C6_5 C10_5 119.05(15) . . ?
C1_5 C6_5 C10_5 120.86(15) . . ?
C2_5 C7_5 H7A_5 109.5 . . ?
C2_5 C7_5 H7B_5 109.5 . . ?
H7A_5 C7_5 H7B_5 109.5 . . ?
C2_5 C7_5 H7C_5 109.5 . . ?
H7A_5 C7_5 H7C_5 109.5 . . ?
H7B_5 C7_5 H7C_5 109.5 . . ?
C3_5 C8_5 H8A_5 109.5 . . ?
C3_5 C8_5 H8B_5 109.5 . . ?
H8A_5 C8_5 H8B_5 109.5 . . ?
C3_5 C8_5 H8C_5 109.5 . . ?
H8A_5 C8_5 H8C_5 109.5 . . ?
H8B_5 C8_5 H8C_5 109.5 . . ?
C5_5 C9_5 H9A_5 109.5 . . ?
C5_5 C9_5 H9B_5 109.5 . . ?
H9A_5 C9_5 H9B_5 109.5 . . ?
C5_5 C9_5 H9C_5 109.5 . . ?
H9A_5 C9_5 H9C_5 109.5 . . ?
H9B_5 C9_5 H9C_5 109.5 . . ?
C6_5 C10_5 H10A_5 109.5 . . ?
C6_5 C10_5 H10B_5 109.5 . . ?
H10A_5 C10_5 H10B_5 109.5 . . ?
C6_5 C10_5 H10C_5 109.5 . . ?
H10A_5 C10_5 H10C_5 109.5 . . ?
H10B_5 C10_5 H10C_5 109.5 . . ?
C1_6 N1_6 C1_7 124.93(13) . . ?
C1_6 N1_6 C4_6 114.25(13) . . ?
C1_7 N1_6 C4_6 120.79(13) . . ?
N1_6 C1_6 B1_5 128.79(15) . . ?
N1_6 C1_6 C2_6 108.30(13) . . ?
B1_5 C1_6 C2_6 122.90(14) . . ?
C5_6 C2_6 C1_6 111.36(14) . . ?
C5_6 C2_6 C3_6 113.56(15) . . ?
C1_6 C2_6 C3_6 103.20(13) . . ?
C5_6 C2_6 C6_6 108.03(15) . . ?
C1_6 C2_6 C6_6 112.99(14) . . ?
C3_6 C2_6 C6_6 107.71(15) . . ?
C4_6 C3_6 C2_6 107.09(14) . . ?
C4_6 C3_6 H3A_6 110.3 . . ?
C2_6 C3_6 H3A_6 110.3 . . ?
C4_6 C3_6 H3B_6 110.3 . . ?
C2_6 C3_6 H3B_6 110.3 . . ?
H3A_6 C3_6 H3B_6 108.6 . . ?
N1_6 C4_6 C7_6 113.34(14) . . ?
N1_6 C4_6 C8_6 111.07(15) . . ?
C7_6 C4_6 C8_6 108.03(16) . . ?
N1_6 C4_6 C3_6 100.91(13) . . ?
C7_6 C4_6 C3_6 111.91(16) . . ?
C8_6 C4_6 C3_6 111.54(15) . . ?
C2_6 C5_6 H5A_6 109.5 . . ?
C2_6 C5_6 H5B_6 109.5 . . ?
H5A_6 C5_6 H5B_6 109.5 . . ?
C2_6 C5_6 H5C_6 109.5 . . ?
H5A_6 C5_6 H5C_6 109.5 . . ?
H5B_6 C5_6 H5C_6 109.5 . . ?
C2_6 C6_6 H6A_6 109.5 . . ?
C2_6 C6_6 H6B_6 109.5 . . ?
H6A_6 C6_6 H6B_6 109.5 . . ?
C2_6 C6_6 H6C_6 109.5 . . ?
H6A_6 C6_6 H6C_6 109.5 . . ?
H6B_6 C6_6 H6C_6 109.5 . . ?
C4_6 C7_6 H7A_6 109.5 . . ?
C4_6 C7_6 H7B_6 109.5 . . ?
H7A_6 C7_6 H7B_6 109.5 . . ?
C4_6 C7_6 H7C_6 109.5 . . ?
H7A_6 C7_6 H7C_6 109.5 . . ?
H7B_6 C7_6 H7C_6 109.5 . . ?
C4_6 C8_6 H8A_6 109.5 . . ?
C4_6 C8_6 H8B_6 109.5 . . ?
H8A_6 C8_6 H8B_6 109.5 . . ?
C4_6 C8_6 H8C_6 109.5 . . ?
H8A_6 C8_6 H8C_6 109.5 . . ?
H8B_6 C8_6 H8C_6 109.5 . . ?
C6_7 C1_7 C2_7 121.51(16) . . ?
C6_7 C1_7 N1_6 120.66(15) . . ?
C2_7 C1_7 N1_6 117.82(15) . . ?
C3_7 C2_7 C1_7 118.12(18) . . ?
C3_7 C2_7 C7_7 118.90(16) . . ?
C1_7 C2_7 C7_7 122.92(16) . . ?
C4_7 C3_7 C2_7 120.98(18) . . ?
C4_7 C3_7 H3_7 119.5 . . ?
C2_7 C3_7 H3_7 119.5 . . ?
C3_7 C4_7 C5_7 120.22(18) . . ?
C3_7 C4_7 H4_7 119.9 . . ?
C5_7 C4_7 H4_7 119.9 . . ?
C4_7 C5_7 C6_7 121.20(19) . . ?
C4_7 C5_7 H5_7 119.4 . . ?
C6_7 C5_7 H5_7 119.4 . . ?
C5_7 C6_7 C1_7 117.93(17) . . ?
C5_7 C6_7 C10_7 118.04(17) . . ?
C1_7 C6_7 C10_7 123.96(15) . . ?
C2_7 C7_7 C8_7 110.53(18) . . ?
C2_7 C7_7 C9_7 113.15(17) . . ?
C8_7 C7_7 C9_7 109.45(17) . . ?
C2_7 C7_7 H7_7 107.8 . . ?
C8_7 C7_7 H7_7 107.8 . . ?
C9_7 C7_7 H7_7 107.8 . . ?
C7_7 C8_7 H8A_7 109.5 . . ?
C7_7 C8_7 H8B_7 109.5 . . ?
H8A_7 C8_7 H8B_7 109.5 . . ?
C7_7 C8_7 H8C_7 109.5 . . ?
H8A_7 C8_7 H8C_7 109.5 . . ?
H8B_7 C8_7 H8C_7 109.5 . . ?
C7_7 C9_7 H9A_7 109.5 . . ?
C7_7 C9_7 H9B_7 109.5 . . ?
H9A_7 C9_7 H9B_7 109.5 . . ?
C7_7 C9_7 H9C_7 109.5 . . ?
H9A_7 C9_7 H9C_7 109.5 . . ?
H9B_7 C9_7 H9C_7 109.5 . . ?
C6_7 C10_7 C12_7 110.77(17) . . ?
C6_7 C10_7 C11_7 111.97(15) . . ?
C12_7 C10_7 C11_7 109.11(17) . . ?
C6_7 C10_7 H10_7 108.3 . . ?
C12_7 C10_7 H10_7 108.3 . . ?
C11_7 C10_7 H10_7 108.3 . . ?
C10_7 C11_7 H11A_7 109.5 . . ?
C10_7 C11_7 H11B_7 109.5 . . ?
H11A_7 C11_7 H11B_7 109.5 . . ?
C10_7 C11_7 H11C_7 109.5 . . ?
H11A_7 C11_7 H11C_7 109.5 . . ?
H11B_7 C11_7 H11C_7 109.5 . . ?
C10_7 C12_7 H12A_7 109.5 . . ?
C10_7 C12_7 H12B_7 109.5 . . ?
H12A_7 C12_7 H12B_7 109.5 . . ?
C10_7 C12_7 H12C_7 109.5 . . ?
H12A_7 C12_7 H12C_7 109.5 . . ?
H12B_7 C12_7 H12C_7 109.5 . . ?

loop_
_geom_bond_atom_site_label_1
_geom_bond_atom_site_label_2
_geom_bond_distance
_geom_bond_site_symmetry_2
_geom_bond_publ_flag
C1_1 C6_1 1.416(2) . ?
C1_1 C2_1 1.420(2) . ?
C1_1 B1_1 1.607(2) . ?
B1_1 C1_3 1.440(3) . ?
B1_1 N1_2 1.608(2) . ?
C2_1 C3_1 1.408(2) . ?
C2_1 C7_1 1.512(2) . ?
C3_1 C4_1 1.383(3) . ?
C3_1 C8_1 1.511(2) . ?
C4_1 C5_1 1.386(3) . ?
C4_1 H4_1 0.9500 . ?
C5_1 C6_1 1.406(2) . ?
C5_1 C9_1 1.511(2) . ?
C6_1 C10_1 1.507(2) . ?
C7_1 H7A_1 0.9800 . ?
C7_1 H7B_1 0.9800 . ?
C7_1 H7C_1 0.9800 . ?
C8_1 H8A_1 0.9800 . ?
C8_1 H8B_1 0.9800 . ?
C8_1 H8C_1 0.9800 . ?
C9_1 H9A_1 0.9800 . ?
C9_1 H9B_1 0.9800 . ?
C9_1 H9C_1 0.9800 . ?
C10_1 H10A_1 0.9800 . ?
C10_1 H10B_1 0.9800 . ?
C10_1 H10C_1 0.9800 . ?
N1_2 C5_2 1.499(2) . ?
N1_2 C1_2 1.500(2) . ?
N1_2 H1_2 0.92(2) . ?
C1_2 C2_2 1.523(2) . ?
C1_2 H1A_2 0.9900 . ?
C1_2 H1B_2 0.9900 . ?
C2_2 C3_2 1.520(3) . ?
C2_2 H2A_2 0.9900 . ?
C2_2 H2B_2 0.9900 . ?
C3_2 C4_2 1.524(3) . ?
C3_2 H3A_2 0.9900 . ?
C3_2 H3B_2 0.9900 . ?
C4_2 C5_2 1.520(2) . ?
C4_2 H4A_2 0.9900 . ?
C4_2 H4B_2 0.9900 . ?
C5_2 H5A_2 0.9900 . ?
C5_2 H5B_2 0.9900 . ?
N1_3 C1_4 1.428(2) . ?
N1_3 C1_3 1.446(2) . ?
N1_3 C4_3 1.477(2) . ?
C1_3 C2_3 1.562(2) . ?
C2_3 C3_3 1.545(2) . ?
C2_3 C5_3 1.546(3) . ?
C2_3 C6_3 1.546(3) . ?
C3_3 C4_3 1.542(2) . ?
C3_3 H3A_3 0.9900 . ?
C3_3 H3B_3 0.9900 . ?
C4_3 C8_3 1.526(2) . ?
C4_3 C7_3 1.535(2) . ?
C5_3 H5A_3 0.9800 . ?
C5_3 H5B_3 0.9800 . ?
C5_3 H5C_3 0.9800 . ?
C6_3 H6A_3 0.9800 . ?
C6_3 H6B_3 0.9800 . ?
C6_3 H6C_3 0.9800 . ?
C7_3 H7A_3 0.9800 . ?
C7_3 H7B_3 0.9800 . ?
C7_3 H7C_3 0.9800 . ?
C8_3 H8A_3 0.9800 . ?
C8_3 H8B_3 0.9800 . ?
C8_3 H8C_3 0.9800 . ?
C1_4 C2_4 1.414(2) . ?
C1_4 C6_4 1.419(2) . ?
C2_4 C3_4 1.394(2) . ?
C2_4 C7_4 1.518(2) . ?
C3_4 C4_4 1.381(3) . ?
C3_4 H3_4 0.9500 . ?
C4_4 C5_4 1.379(3) . ?
C4_4 H4_4 0.9500 . ?
C5_4 C6_4 1.400(3) . ?
C5_4 H5_4 0.9500 . ?
C6_4 C10_4 1.522(2) . ?
C7_4 C9_4 1.530(3) . ?
C7_4 C8_4 1.539(2) . ?
C7_4 H7_4 1.0000 . ?
C8_4 H8A_4 0.9800 . ?
C8_4 H8B_4 0.9800 . ?
C8_4 H8C_4 0.9800 . ?
C9_4 H9A_4 0.9800 . ?
C9_4 H9B_4 0.9800 . ?
C9_4 H9C_4 0.9800 . ?
C10_4 C12_4 1.528(3) . ?
C10_4 C11_4 1.532(3) . ?
C10_4 H10_4 1.0000 . ?
C11_4 H11A_4 0.9800 . ?
C11_4 H11B_4 0.9800 . ?
C11_4 H11C_4 0.9800 . ?
C12_4 H12A_4 0.9800 . ?
C12_4 H12B_4 0.9800 . ?
C12_4 H12C_4 0.9800 . ?
Cl1_5 B1_5 1.8137(19) . ?
C1_5 C2_5 1.409(2) . ?
C1_5 C6_5 1.410(2) . ?
C1_5 B1_5 1.588(2) . ?
B1_5 C1_6 1.509(2) . ?
C2_5 C3_5 1.399(2) . ?
C2_5 C7_5 1.510(2) . ?
C3_5 C4_5 1.388(2) . ?
C3_5 C8_5 1.507(2) . ?
C4_5 C5_5 1.390(2) . ?
C4_5 H4_5 0.9500 . ?
C5_5 C6_5 1.404(2) . ?
C5_5 C9_5 1.508(2) . ?
C6_5 C10_5 1.512(2) . ?
C7_5 H7A_5 0.9800 . ?
C7_5 H7B_5 0.9800 . ?
C7_5 H7C_5 0.9800 . ?
C8_5 H8A_5 0.9800 . ?
C8_5 H8B_5 0.9800 . ?
C8_5 H8C_5 0.9800 . ?
C9_5 H9A_5 0.9800 . ?
C9_5 H9B_5 0.9800 . ?
C9_5 H9C_5 0.9800 . ?
C10_5 H10A_5 0.9800 . ?
C10_5 H10B_5 0.9800 . ?
C10_5 H10C_5 0.9800 . ?
N1_6 C1_6 1.365(2) . ?
N1_6 C1_7 1.442(2) . ?
N1_6 C4_6 1.507(2) . ?
C1_6 C2_6 1.535(2) . ?
C2_6 C5_6 1.533(2) . ?
C2_6 C3_6 1.536(2) . ?
C2_6 C6_6 1.542(3) . ?
C3_6 C4_6 1.533(3) . ?
C3_6 H3A_6 0.9900 . ?
C3_6 H3B_6 0.9900 . ?
C4_6 C7_6 1.514(2) . ?
C4_6 C8_6 1.523(3) . ?
C5_6 H5A_6 0.9800 . ?
C5_6 H5B_6 0.9800 . ?
C5_6 H5C_6 0.9800 . ?
C6_6 H6A_6 0.9800 . ?
C6_6 H6B_6 0.9800 . ?
C6_6 H6C_6 0.9800 . ?
C7_6 H7A_6 0.9800 . ?
C7_6 H7B_6 0.9800 . ?
C7_6 H7C_6 0.9800 . ?
C8_6 H8A_6 0.9800 . ?
C8_6 H8B_6 0.9800 . ?
C8_6 H8C_6 0.9800 . ?
C1_7 C6_7 1.404(3) . ?
C1_7 C2_7 1.409(2) . ?
C2_7 C3_7 1.391(3) . ?
C2_7 C7_7 1.523(3) . ?
C3_7 C4_7 1.379(3) . ?
C3_7 H3_7 0.9500 . ?
C4_7 C5_7 1.385(3) . ?
C4_7 H4_7 0.9500 . ?
C5_7 C6_7 1.391(3) . ?
C5_7 H5_7 0.9500 . ?
C6_7 C10_7 1.522(3) . ?
C7_7 C8_7 1.531(3) . ?
C7_7 C9_7 1.535(3) . ?
C7_7 H7_7 1.0000 . ?
C8_7 H8A_7 0.9800 . ?
C8_7 H8B_7 0.9800 . ?
C8_7 H8C_7 0.9800 . ?
C9_7 H9A_7 0.9800 . ?
C9_7 H9B_7 0.9800 . ?
C9_7 H9C_7 0.9800 . ?
C10_7 C12_7 1.536(3) . ?
C10_7 C11_7 1.539(3) . ?
C10_7 H10_7 1.0000 . ?
C11_7 H11A_7 0.9800 . ?
C11_7 H11B_7 0.9800 . ?
C11_7 H11C_7 0.9800 . ?
C12_7 H12A_7 0.9800 . ?
C12_7 H12B_7 0.9800 . ?
C12_7 H12C_7 0.9800 . ?
